data_2023247
loop_
_publ_author_name
'Filley, Jonathan'

_publ_section_title
;
 Color center creation by dipole stacking in crystals of
 2-methoxy-5-nitroaniline
;
_journal_coeditor_code EV2011
_journal_issue 10
_journal_name_full 'Acta Crystallographica Section E Crystallographic Communications'
_journal_paper_doi 10.1107/S2056989024008739
_journal_volume 80
_journal_year 2024
_chemical_formula_iupac 'C7 H8 N2 O3'
_chemical_formula_moiety 'C7 H8 N2 O3'
_chemical_formula_sum 'C7 H8 N2 O3'
_chemical_formula_weight 168.15
_chemical_name_systematic
;
2-Methoxy-5-nitroaniline
;
_space_group_crystal_system monoclinic
_space_group_IT_number 14
_space_group_name_Hall '-P 2yn'
_space_group_name_H-M_alt 'P 1 21/n 1'
_atom_sites_solution_hydrogens difmap
_atom_sites_solution_primary direct
_audit_creation_method
;
Olex2 1.5
(compiled 2024.02.16 svn.r378c4104 for OlexSys, GUI svn.r6928)
;
_cell_angle_alpha 90
_cell_angle_beta 96.9437(14)
_cell_angle_gamma 90
_cell_formula_units_Z 4
_cell_length_a 7.14981(11)
_cell_length_b 9.79512(11)
_cell_length_c 10.74206(14)
_cell_measurement_reflns_used 7580
_cell_measurement_temperature 100
_cell_measurement_theta_max 75.8650
_cell_measurement_theta_min 4.1410
_cell_volume 746.784(17)
_computing_cell_refinement
;
CrysAlisPro (Agilent, 2014)
;
_computing_data_collection
;
CrysAlisPro (Agilent, 2014)
;
_computing_data_reduction
;
CrysAlisPro (Agilent, 2014)
;
_computing_molecular_graphics
;
Olex2 1.5 (Dolomanov <i>et al.</i>,  2009)
;
_computing_publication_material
;
Olex2 1.5 (Dolomanov <i>et al.</i>,  2009)
;
_computing_structure_refinement
;
<i>SHELXL2013/4</i> (Sheldrick, 2015)
;
_computing_structure_solution
;
SHELXS  (Sheldrick, 2008)
;
_diffrn_ambient_temperature 100
_diffrn_detector 'CCD plate'
_diffrn_detector_area_resol_mean 8.2603
_diffrn_measured_fraction_theta_full 0.996
_diffrn_measured_fraction_theta_max 0.989
_diffrn_measurement_device 'four-circle diffractometer'
_diffrn_measurement_device_type 'Xcalibur, Onyx, Ultra'
_diffrn_measurement_method '\w scans'
_diffrn_radiation_monochromator mirror
_diffrn_radiation_probe x-ray
_diffrn_radiation_type 'Cu K\a'
_diffrn_radiation_wavelength 1.54184
_diffrn_reflns_av_R_equivalents 0.0489
_diffrn_reflns_av_unetI/netI 0.0193
_diffrn_reflns_limit_h_max 8
_diffrn_reflns_limit_h_min -8
_diffrn_reflns_limit_k_max 12
_diffrn_reflns_limit_k_min -12
_diffrn_reflns_limit_l_max 13
_diffrn_reflns_limit_l_min -13
_diffrn_reflns_number 13822
_diffrn_reflns_theta_full 67.684
_diffrn_reflns_theta_max 76.077
_diffrn_reflns_theta_min 7.065
_diffrn_source 'sealed X-ray tube'
_exptl_absorpt_coefficient_mu 1.014
_exptl_absorpt_correction_T_max 1.00000
_exptl_absorpt_correction_T_min 0.82670
_exptl_absorpt_correction_type multi-scan
_exptl_absorpt_process_details
;
(CrysAlisPro; Agilent, 2014)
;
_exptl_crystal_colour 'clear dark orange'
_exptl_crystal_density_diffrn 1.496
_exptl_crystal_description block
_exptl_crystal_F_000 352
_exptl_crystal_size_max 0.5
_exptl_crystal_size_mid 0.4
_exptl_crystal_size_min 0.2
_refine_diff_density_max 0.253
_refine_diff_density_min -0.165
_refine_ls_extinction_method none
_refine_ls_goodness_of_fit_ref 1.057
_refine_ls_hydrogen_treatment refall
_refine_ls_matrix_type full
_refine_ls_number_parameters 141
_refine_ls_number_reflns 1543
_refine_ls_number_restraints 0
_refine_ls_restrained_S_all 1.057
_refine_ls_R_factor_all 0.0392
_refine_ls_R_factor_gt 0.0353
_refine_ls_shift/su_max 0.000
_refine_ls_shift/su_mean 0.000
_refine_ls_structure_factor_coef Fsqd
_refine_ls_weighting_details 'w=1/[\s^2^(Fo^2^)+(0.0542P)^2^+0.2402P] where P=(Fo^2^+2Fc^2^)/3'
_refine_ls_weighting_scheme calc
_refine_ls_wR_factor_gt 0.0927
_refine_ls_wR_factor_ref 0.0974
_reflns_number_gt 1398
_reflns_number_total 1543
_reflns_threshold_expression 'I > 2\s(I)'
_cod_data_source_file ev2011.cif
_cod_data_source_block I
_cod_original_cell_volume 746.783(18)
_cod_database_code 2023247
_shelx_space_group_comment
;
The symmetry employed for this shelxl refinement is uniquely defined
by the following loop, which should always be used as a source of
symmetry information in preference to the above space-group names.
They are only intended as comments.
;
_shelx_estimated_absorpt_t_min 0.631
_shelx_estimated_absorpt_t_max 0.823
_shelxl_version_number .2013

loop_
_space_group_symop_operation_xyz
'x, y, z'
'-x+1/2, y+1/2, -z+1/2'
'-x, -y, -z'
'x-1/2, -y-1/2, z-1/2'

loop_
_atom_site_type_symbol
_atom_site_label
_atom_site_fract_x
_atom_site_fract_y
_atom_site_fract_z
_atom_site_U_iso_or_equiv
_atom_site_adp_type
_atom_site_calc_flag
_atom_site_occupancy
_atom_site_disorder_assembly
_atom_site_disorder_group
O O1 0.43312(12) 0.35947(8) 0.24323(7) 0.0204(2) Uani d 1 . .
O O3 0.09878(13) 0.51541(9) -0.30006(8) 0.0259(2) Uani d 1 . .
O O2 0.05943(13) 0.70793(9) -0.20810(9) 0.0278(2) Uani d 1 . .
C C3 0.28683(16) 0.55666(12) 0.13260(11) 0.0192(3) Uani d 1 . .
N N2 0.11198(14) 0.58793(10) -0.20487(9) 0.0201(2) Uani d 1 . .
N N1 0.38353(15) 0.20274(10) 0.04027(10) 0.0212(2) Uani d 1 . .
C C5 0.19259(16) 0.53005(11) -0.08607(10) 0.0178(3) Uani d 1 . .
C C1 0.32888(16) 0.33783(11) 0.02968(11) 0.0172(3) Uani d 1 . .
C C6 0.24983(16) 0.39389(12) -0.08308(10) 0.0177(3) Uani d 1 . .
C C2 0.34803(16) 0.42203(12) 0.13800(10) 0.0174(3) Uani d 1 . .
C C4 0.20887(16) 0.61213(12) 0.01915(11) 0.0190(3) Uani d 1 . .
C C7 0.45834(19) 0.43980(13) 0.35597(11) 0.0231(3) Uani d 1 . .
H H4 0.167(2) 0.7045(16) 0.0136(14) 0.025(4) Uiso d 1 . .
H H3 0.301(2) 0.6112(15) 0.2055(14) 0.022(3) Uiso d 1 . .
H H6 0.236(2) 0.3386(16) -0.1572(15) 0.024(4) Uiso d 1 . .
H H7A 0.532(2) 0.5240(17) 0.3417(14) 0.032(4) Uiso d 1 . .
H H7B 0.335(2) 0.4632(16) 0.3830(13) 0.027(4) Uiso d 1 . .
H H1A 0.459(2) 0.1820(16) 0.1091(16) 0.027(4) Uiso d 1 . .
H H7C 0.527(2) 0.3821(16) 0.4180(14) 0.027(4) Uiso d 1 . .
H H1B 0.407(2) 0.1628(18) -0.0284(17) 0.035(4) Uiso d 1 . .

loop_
_atom_site_aniso_label
_atom_site_aniso_U_11
_atom_site_aniso_U_22
_atom_site_aniso_U_33
_atom_site_aniso_U_12
_atom_site_aniso_U_13
_atom_site_aniso_U_23
O1 0.0242(4) 0.0200(4) 0.0163(4) 0.0008(3) 0.0000(3) -0.0008(3)
O3 0.0314(5) 0.0261(5) 0.0197(4) -0.0031(4) 0.0004(3) 0.0019(3)
O2 0.0309(5) 0.0211(4) 0.0317(5) 0.0056(4) 0.0046(4) 0.0078(4)
C3 0.0174(6) 0.0190(6) 0.0215(6) -0.0021(4) 0.0036(4) -0.0039(4)
N2 0.0175(5) 0.0207(5) 0.0225(5) -0.0020(4) 0.0037(4) 0.0045(4)
N1 0.0264(6) 0.0183(5) 0.0185(5) 0.0029(4) 0.0012(4) -0.0010(4)
C5 0.0142(5) 0.0196(6) 0.0199(6) -0.0012(4) 0.0034(4) 0.0029(4)
C1 0.0144(5) 0.0174(5) 0.0202(5) -0.0017(4) 0.0042(4) -0.0003(4)
C6 0.0165(6) 0.0191(5) 0.0180(5) -0.0016(4) 0.0040(4) -0.0015(4)
C2 0.0146(6) 0.0199(6) 0.0179(5) -0.0014(4) 0.0025(4) 0.0013(4)
C4 0.0149(6) 0.0165(5) 0.0263(6) 0.0001(4) 0.0050(4) 0.0006(4)
C7 0.0265(7) 0.0249(6) 0.0176(6) -0.0007(5) 0.0010(5) -0.0023(5)

loop_
_atom_type_symbol
_atom_type_description
_atom_type_scat_dispersion_real
_atom_type_scat_dispersion_imag
_atom_type_scat_source
C C 0.0181 0.0091 'International Tables Vol C Tables 4.2.6.8 and 6.1.1.4'
H H 0.0000 0.0000 'International Tables Vol C Tables 4.2.6.8 and 6.1.1.4'
N N 0.0311 0.0180 'International Tables Vol C Tables 4.2.6.8 and 6.1.1.4'
O O 0.0492 0.0322 'International Tables Vol C Tables 4.2.6.8 and 6.1.1.4'

loop_
_geom_angle_atom_site_label_1
_geom_angle_atom_site_label_2
_geom_angle_atom_site_label_3
_geom_angle_site_symmetry_1
_geom_angle_site_symmetry_3
_geom_angle
_geom_angle_publ_flag
C2 O1 C7 . . 116.79(9) ?
C2 C3 H3 . . 120.1(9) ?
C4 C3 C2 . . 119.97(10) ?
C4 C3 H3 . . 119.9(9) ?
O3 N2 C5 . . 118.97(9) ?
O2 N2 O3 . . 122.04(10) ?
O2 N2 C5 . . 118.99(10) ?
C1 N1 H1A . . 115.3(10) ?
C1 N1 H1B . . 116.3(11) ?
H1A N1 H1B . . 116.4(15) ?
C6 C5 N2 . . 118.58(10) ?
C4 C5 N2 . . 118.54(10) ?
C4 C5 C6 . . 122.87(11) ?
N1 C1 C6 . . 122.20(10) ?
N1 C1 C2 . . 119.42(10) ?
C6 C1 C2 . . 118.35(10) ?
C5 C6 H6 . . 121.4(9) ?
C1 C6 C5 . . 119.10(10) ?
C1 C6 H6 . . 119.5(9) ?
O1 C2 C3 . . 124.65(10) ?
O1 C2 C1 . . 114.07(10) ?
C3 C2 C1 . . 121.26(10) ?
C3 C4 H4 . . 121.1(9) ?
C5 C4 C3 . . 118.43(10) ?
C5 C4 H4 . . 120.4(9) ?
O1 C7 H7A . . 109.7(9) ?
O1 C7 H7B . . 110.4(9) ?
O1 C7 H7C . . 105.3(9) ?
H7A C7 H7B . . 111.0(13) ?
H7A C7 H7C . . 110.9(13) ?
H7B C7 H7C . . 109.3(12) ?

loop_
_geom_bond_atom_site_label_1
_geom_bond_atom_site_label_2
_geom_bond_site_symmetry_2
_geom_bond_distance
_geom_bond_publ_flag
O1 C2 . 1.3627(14) ?
O1 C7 . 1.4373(14) ?
O3 N2 . 1.2393(13) ?
O2 N2 . 1.2332(13) ?
C3 C2 . 1.3884(16) ?
C3 C4 . 1.3881(16) ?
C3 H3 . 0.944(15) ?
N2 C5 . 1.4506(14) ?
N1 C1 . 1.3805(15) ?
N1 H1A . 0.885(17) ?
N1 H1B . 0.869(19) ?
C5 C6 . 1.3943(16) ?
C5 C4 . 1.3804(16) ?
C1 C6 . 1.3866(16) ?
C1 C2 . 1.4193(16) ?
C6 H6 . 0.958(16) ?
C4 H4 . 0.952(16) ?
C7 H7A . 1.001(17) ?
C7 H7B . 0.986(16) ?
C7 H7C . 0.962(16) ?

loop_
_geom_hbond_atom_site_label_D
_geom_hbond_atom_site_label_H
_geom_hbond_atom_site_label_A
_geom_hbond_site_symmetry_A
_geom_hbond_distance_DH
_geom_hbond_distance_HA
_geom_hbond_distance_DA
_geom_hbond_angle_DHA
C4 H4 O1 2 0.952(16) 3.177(15) 3.7473(14) 120.2(11)
C3 H3 O1 2 0.944(15) 3.039(15) 3.6820(14) 126.7(11)
C3 H3 O2 4_676 0.944(15) 2.646(15) 3.3523(14) 132.1(11)
C6 H6 O1 4_565 0.958(16) 3.006(16) 3.7075(14) 131.2(11)
C6 H6 O2 2_544 0.958(16) 2.527(15) 3.3090(14) 138.8(12)
C6 H6 N2 2_544 0.958(16) 3.130(16) 3.9611(14) 146.0(12)
C7 H7A O2 4_676 1.001(17) 2.691(17) 3.6087(16) 152.5(12)
C7 H7B O3 3_565 0.986(16) 3.130(15) 3.9801(16) 145.2(11)
C7 H7B N1 2 0.986(16) 2.990(16) 3.8090(16) 141.1(11)
N1 H1A O3 4_666 0.885(17) 2.335(17) 3.0395(13) 136.6(14)
C7 H7C N1 4_666 0.962(16) 2.847(16) 3.6953(17) 147.6(12)
N1 H1B O3 2_544 0.869(19) 2.337(19) 3.1812(13) 163.9(15)
N1 H1B O2 2_544 0.869(19) 2.903(18) 3.6404(14) 143.7(14)
N1 H1B N2 2_544 0.869(19) 2.944(19) 3.7781(14) 161.3(14)

loop_
_geom_torsion_atom_site_label_1
_geom_torsion_atom_site_label_2
_geom_torsion_atom_site_label_3
_geom_torsion_atom_site_label_4
_geom_torsion_site_symmetry_1
_geom_torsion_site_symmetry_2
_geom_torsion_site_symmetry_3
_geom_torsion_site_symmetry_4
_geom_torsion
_geom_torsion_publ_flag
O3 N2 C5 C6 . . . . -0.95(16) ?
O3 N2 C5 C4 . . . . 179.20(10) ?
O2 N2 C5 C6 . . . . 179.34(10) ?
O2 N2 C5 C4 . . . . -0.51(16) ?
N2 C5 C6 C1 . . . . 179.34(9) ?
N2 C5 C4 C3 . . . . -179.72(10) ?
N1 C1 C6 C5 . . . . 178.05(10) ?
N1 C1 C2 O1 . . . . 4.18(15) ?
N1 C1 C2 C3 . . . . -177.01(10) ?
C6 C5 C4 C3 . . . . 0.44(18) ?
C6 C1 C2 O1 . . . . -177.80(9) ?
C6 C1 C2 C3 . . . . 1.01(17) ?
C2 C3 C4 C5 . . . . 0.67(17) ?
C2 C1 C6 C5 . . . . 0.09(17) ?
C4 C3 C2 O1 . . . . 177.28(10) ?
C4 C3 C2 C1 . . . . -1.41(17) ?
C4 C5 C6 C1 . . . . -0.82(18) ?
C7 O1 C2 C3 . . . . 0.66(16) ?
C7 O1 C2 C1 . . . . 179.43(9) ?
